data_7045198
loop_
_publ_author_name
'Li, S. T.'
'Braun-Cula, B'
'Hoof, S.'
'Limberg, C.'

_publ_section_title
;
 Copper(i) complexes based on ligand systems with two different binding
 sites: synthesis, structures and reaction with O2.
;
_journal_issue 2
_journal_name_full 'Dalton transactions (Cambridge, England : 2003)'
_journal_page_first 544
_journal_page_last 560
_journal_paper_doi 10.1039/c7dt03752j
_journal_volume 47
_journal_year 2018
_chemical_formula_moiety 'C63 H70 Cu2 N6 O P2, 2(F6 P)'
_chemical_formula_sum 'C63 H70 Cu2 F12 N6 O P4'
_chemical_formula_weight 1406.21
_chemical_name_systematic
;
 ?
;
_space_group_crystal_system triclinic
_space_group_IT_number 2
_space_group_name_Hall '-P 1'
_space_group_name_H-M_alt 'P -1'
_symmetry_space_group_name_Hall '-P 1'
_symmetry_space_group_name_H-M 'P -1'
_atom_sites_solution_hydrogens geom
_audit_creation_method SHELXL-2013
_audit_update_record
;
2017-08-03 deposited with the CCDC.
2017-11-30 downloaded from the CCDC.
;
_cell_angle_alpha 86.642(3)
_cell_angle_beta 84.270(3)
_cell_angle_gamma 82.811(3)
_cell_formula_units_Z 2
_cell_length_a 12.5918(10)
_cell_length_b 12.9671(10)
_cell_length_c 20.7089(17)
_cell_measurement_reflns_used 9730
_cell_measurement_temperature 100(2)
_cell_measurement_theta_max 25.44
_cell_measurement_theta_min 2.41
_cell_volume 3334.3(5)
_computing_cell_refinement 'Bruker SAINT'
_computing_data_collection 'Bruker APEX2'
_computing_data_reduction 'Bruker SAINT'
_computing_structure_refinement 'SHELXL-2013 (Sheldrick, 2013)'
_computing_structure_solution 'SHELXS-2013 (Sheldrick 2013)'
_diffrn_ambient_temperature 100(2)
_diffrn_measured_fraction_theta_full 0.998
_diffrn_measured_fraction_theta_max 0.996
_diffrn_measurement_device_type 'Bruker D8 VENTURE'
_diffrn_measurement_method '\f and \w scans'
_diffrn_radiation_type MoK\a
_diffrn_radiation_wavelength 0.71073
_diffrn_reflns_av_R_equivalents 0.0319
_diffrn_reflns_av_unetI/netI 0.0201
_diffrn_reflns_Laue_measured_fraction_full 0.998
_diffrn_reflns_Laue_measured_fraction_max 0.996
_diffrn_reflns_limit_h_max 15
_diffrn_reflns_limit_h_min -15
_diffrn_reflns_limit_k_max 15
_diffrn_reflns_limit_k_min -15
_diffrn_reflns_limit_l_max 24
_diffrn_reflns_limit_l_min -24
_diffrn_reflns_number 74965
_diffrn_reflns_point_group_measured_fraction_full 0.998
_diffrn_reflns_point_group_measured_fraction_max 0.996
_diffrn_reflns_theta_full 25.242
_diffrn_reflns_theta_max 25.437
_diffrn_reflns_theta_min 2.138
_exptl_absorpt_coefficient_mu 0.812
_exptl_absorpt_correction_T_max 0.7452
_exptl_absorpt_correction_T_min 0.6830
_exptl_absorpt_correction_type multi-scan
_exptl_absorpt_process_details SADABS
_exptl_crystal_colour 'light yellow'
_exptl_crystal_density_diffrn 1.401
_exptl_crystal_description fragment
_exptl_crystal_F_000 1448
_exptl_crystal_size_max 0.340
_exptl_crystal_size_mid 0.300
_exptl_crystal_size_min 0.230
_refine_diff_density_max 1.679
_refine_diff_density_min -1.421
_refine_diff_density_rms 0.078
_refine_ls_extinction_method none
_refine_ls_goodness_of_fit_ref 1.080
_refine_ls_hydrogen_treatment constr
_refine_ls_matrix_type full
_refine_ls_number_parameters 797
_refine_ls_number_reflns 12277
_refine_ls_number_restraints 0
_refine_ls_restrained_S_all 1.080
_refine_ls_R_factor_all 0.0501
_refine_ls_R_factor_gt 0.0453
_refine_ls_shift/su_max 0.001
_refine_ls_shift/su_mean 0.000
_refine_ls_structure_factor_coef Fsqd
_refine_ls_weighting_details 'w=1/[\s^2^(Fo^2^)+(0.0572P)^2^+6.2404P] where P=(Fo^2^+2Fc^2^)/3'
_refine_ls_weighting_scheme calc
_refine_ls_wR_factor_gt 0.1176
_refine_ls_wR_factor_ref 0.1213
_reflns_Friedel_coverage 0.000
_reflns_number_gt 10915
_reflns_number_total 12277
_reflns_threshold_expression 'I > 2\s(I)'
_cod_data_source_file c7dt03752j2.cif
_cod_data_source_block sl503_squeeze
_cod_database_code 7045198
_shelx_space_group_comment
;
The symmetry employed for this shelxl refinement is uniquely defined
by the following loop, which should always be used as a source of
symmetry information in preference to the above space-group names.
They are only intended as comments.
;
_shelx_estimated_absorpt_t_min 0.770
_shelx_estimated_absorpt_t_max 0.835
_shelxl_version_number 2013-4

loop_
_space_group_symop_operation_xyz
'x, y, z'
'-x, -y, -z'

loop_
_atom_site_label
_atom_site_type_symbol
_atom_site_fract_x
_atom_site_fract_y
_atom_site_fract_z
_atom_site_U_iso_or_equiv
_atom_site_adp_type
_atom_site_occupancy
_atom_site_site_symmetry_order
_atom_site_calc_flag
_atom_site_refinement_flags_posn
_atom_site_refinement_flags_adp
Cu1 Cu 0.49143(3) 0.80278(3) 0.18670(2) 0.02381(10) Uani 1 1 d . .
Cu2 Cu 0.10311(2) 0.53132(2) 0.27766(2) 0.01629(9) Uani 1 1 d . .
P1 P 0.49554(6) 0.72807(6) 0.28364(4) 0.02353(16) Uani 1 1 d . .
P2 P 0.17686(5) 0.61786(6) 0.34391(3) 0.01798(15) Uani 1 1 d . .
O1 O 0.45278(15) 0.51849(14) 0.12528(9) 0.0179(4) Uani 1 1 d . .
N4 N 0.20395(18) 0.42749(17) 0.21211(10) 0.0173(4) Uani 1 1 d . .
N6 N 0.00716(18) 0.40795(19) 0.29285(11) 0.0209(5) Uani 1 1 d . .
N5 N 0.01462(17) 0.57612(18) 0.19406(11) 0.0182(5) Uani 1 1 d . .
N1 N 0.49510(19) 0.73595(18) 0.08020(11) 0.0227(5) Uani 1 1 d . .
N2 N 0.6048(2) 0.88161(19) 0.13682(13) 0.0288(6) Uani 1 1 d . .
N3 N 0.34520(19) 0.86108(18) 0.15672(11) 0.0206(5) Uani 1 1 d . .
C1 C 0.3645(2) 0.7327(2) 0.33062(14) 0.0239(6) Uani 1 1 d . .
H1A H 0.3730 0.6971 0.3737 0.029 Uiso 1 1 calc R U
H1B H 0.3353 0.8061 0.3375 0.029 Uiso 1 1 calc R U
C2 C 0.2850(2) 0.6804(2) 0.29570(13) 0.0191(5) Uani 1 1 d . .
H2A H 0.3275 0.6268 0.2685 0.023 Uiso 1 1 calc R U
H2B H 0.2504 0.7337 0.2658 0.023 Uiso 1 1 calc R U
C3 C 0.1554(2) 0.3279(2) 0.21566(14) 0.0221(6) Uani 1 1 d . .
H3A H 0.2134 0.2689 0.2120 0.027 Uiso 1 1 calc R U
H3B H 0.1113 0.3270 0.1788 0.027 Uiso 1 1 calc R U
C4 C 0.0857(2) 0.3149(2) 0.27913(14) 0.0235(6) Uani 1 1 d . .
H4A H 0.0463 0.2538 0.2772 0.028 Uiso 1 1 calc R U
H4B H 0.1323 0.3011 0.3152 0.028 Uiso 1 1 calc R U
C5 C -0.0732(2) 0.4230(2) 0.24424(14) 0.0238(6) Uani 1 1 d . .
H5A H -0.1432 0.4056 0.2654 0.029 Uiso 1 1 calc R U
H5B H -0.0503 0.3740 0.2092 0.029 Uiso 1 1 calc R U
C6 C -0.0884(2) 0.5334(2) 0.21433(13) 0.0217(6) Uani 1 1 d . .
H6A H -0.1295 0.5340 0.1760 0.026 Uiso 1 1 calc R U
H6B H -0.1314 0.5793 0.2463 0.026 Uiso 1 1 calc R U
C7 C 0.0753(2) 0.5197(2) 0.13814(12) 0.0207(6) Uani 1 1 d . .
H7A H 0.0718 0.5654 0.0982 0.025 Uiso 1 1 calc R U
H7B H 0.0409 0.4571 0.1313 0.025 Uiso 1 1 calc R U
C8 C 0.1925(2) 0.4870(2) 0.14963(13) 0.0211(6) Uani 1 1 d . .
H8A H 0.2274 0.4438 0.1138 0.025 Uiso 1 1 calc R U
H8B H 0.2299 0.5498 0.1492 0.025 Uiso 1 1 calc R U
C9 C -0.0050(2) 0.6904(2) 0.17493(14) 0.0237(6) Uani 1 1 d . .
H9 H 0.0638 0.7098 0.1518 0.028 Uiso 1 1 calc R U
C10 C -0.0298(3) 0.7575(3) 0.23334(16) 0.0338(7) Uani 1 1 d . .
H10A H -0.0373 0.8310 0.2187 0.051 Uiso 1 1 calc R U
H10B H 0.0289 0.7436 0.2615 0.051 Uiso 1 1 calc R U
H10C H -0.0970 0.7411 0.2575 0.051 Uiso 1 1 calc R U
C11 C -0.0911(2) 0.7171(2) 0.12771(15) 0.0297(7) Uani 1 1 d . .
H11A H -0.0802 0.6667 0.0935 0.045 Uiso 1 1 calc R U
H11B H -0.0860 0.7872 0.1082 0.045 Uiso 1 1 calc R U
H11C H -0.1623 0.7146 0.1512 0.045 Uiso 1 1 calc R U
C12 C -0.0439(2) 0.4020(3) 0.36153(14) 0.0284(7) Uani 1 1 d . .
H12 H 0.0156 0.3974 0.3905 0.034 Uiso 1 1 calc R U
C13 C -0.1173(3) 0.5012(3) 0.37681(15) 0.0355(8) Uani 1 1 d . .
H13A H -0.0793 0.5615 0.3633 0.053 Uiso 1 1 calc R U
H13B H -0.1385 0.5018 0.4236 0.053 Uiso 1 1 calc R U
H13C H -0.1816 0.5043 0.3534 0.053 Uiso 1 1 calc R U
C14 C -0.1026(3) 0.3060(3) 0.37833(16) 0.0398(8) Uani 1 1 d . .
H14A H -0.1599 0.3060 0.3496 0.060 Uiso 1 1 calc R U
H14B H -0.1339 0.3076 0.4236 0.060 Uiso 1 1 calc R U
H14C H -0.0516 0.2429 0.3726 0.060 Uiso 1 1 calc R U
C15 C 0.3176(2) 0.4101(2) 0.22730(12) 0.0184(5) Uani 1 1 d . .
H15A H 0.3199 0.3694 0.2692 0.022 Uiso 1 1 calc R U
H15B H 0.3399 0.4788 0.2342 0.022 Uiso 1 1 calc R U
C16 C 0.4012(2) 0.3559(2) 0.17914(13) 0.0194(5) Uani 1 1 d . .
C17 C 0.4661(2) 0.4107(2) 0.13491(13) 0.0184(5) Uani 1 1 d . .
C18 C 0.5419(2) 0.5425(2) 0.08520(12) 0.0193(5) Uani 1 1 d . .
C19 C 0.5657(2) 0.6432(2) 0.06529(13) 0.0216(6) Uani 1 1 d . .
C20 C 0.5276(3) 0.8305(2) 0.04286(15) 0.0308(7) Uani 1 1 d . .
H20A H 0.4633 0.8824 0.0401 0.037 Uiso 1 1 calc R U
H20B H 0.5546 0.8115 -0.0019 0.037 Uiso 1 1 calc R U
C21 C 0.6129(3) 0.8802(2) 0.07192(18) 0.0330(7) Uani 1 1 d . .
C22 C 0.6742(3) 0.9315(2) 0.1652(2) 0.0368(8) Uani 1 1 d . .
H22 H 0.6687 0.9317 0.2112 0.044 Uiso 1 1 calc R U
C23 C 0.7528(3) 0.9821(3) 0.1303(2) 0.0439(9) Uani 1 1 d . .
H23 H 0.7993 1.0182 0.1516 0.053 Uiso 1 1 calc R U
C24 C 0.7620(3) 0.9789(2) 0.0639(2) 0.0470(10) Uani 1 1 d . .
H24 H 0.8168 1.0116 0.0388 0.056 Uiso 1 1 calc R U
C25 C 0.6917(3) 0.9280(3) 0.0333(2) 0.0428(9) Uani 1 1 d . .
H25 H 0.6970 0.9259 -0.0127 0.051 Uiso 1 1 calc R U
C26 C 0.3799(2) 0.7282(2) 0.07637(13) 0.0227(6) Uani 1 1 d . .
H26A H 0.3615 0.6622 0.0986 0.027 Uiso 1 1 calc R U
H26B H 0.3662 0.7265 0.0302 0.027 Uiso 1 1 calc R U
C27 C 0.3088(2) 0.8183(2) 0.10711(13) 0.0198(5) Uani 1 1 d . .
C28 C 0.2833(3) 0.9405(2) 0.18535(15) 0.0275(6) Uani 1 1 d . .
H28 H 0.3090 0.9712 0.2204 0.033 Uiso 1 1 calc R U
C29 C 0.1842(3) 0.9794(2) 0.16604(16) 0.0327(7) Uani 1 1 d . .
H29 H 0.1426 1.0362 0.1871 0.039 Uiso 1 1 calc R U
C30 C 0.1459(3) 0.9341(2) 0.11532(16) 0.0327(7) Uani 1 1 d . .
H30 H 0.0773 0.9588 0.1014 0.039 Uiso 1 1 calc R U
C31 C 0.2092(2) 0.8526(2) 0.08545(14) 0.0262(6) Uani 1 1 d . .
H31 H 0.1849 0.8204 0.0505 0.031 Uiso 1 1 calc R U
C32 C 0.6683(2) 0.6473(2) 0.03261(14) 0.0259(6) Uani 1 1 d . .
H32 H 0.6900 0.7133 0.0189 0.031 Uiso 1 1 calc R U
C33 C 0.7398(2) 0.5578(2) 0.01944(13) 0.0239(6) Uani 1 1 d . .
H33 H 0.8093 0.5650 -0.0014 0.029 Uiso 1 1 calc R U
C34 C 0.7120(2) 0.4595(2) 0.03593(13) 0.0229(6) Uani 1 1 d . .
H34 H 0.7595 0.3989 0.0251 0.027 Uiso 1 1 calc R U
C35 C 0.6110(2) 0.4531(2) 0.06927(13) 0.0199(5) Uani 1 1 d . .
C36 C 0.5593(2) 0.3667(2) 0.10042(13) 0.0204(5) Uani 1 1 d . .
C37 C 0.5884(2) 0.2594(2) 0.10636(14) 0.0240(6) Uani 1 1 d . .
H37 H 0.6517 0.2273 0.0832 0.029 Uiso 1 1 calc R U
C38 C 0.5224(2) 0.2011(2) 0.14686(15) 0.0267(6) Uani 1 1 d . .
H38 H 0.5387 0.1275 0.1499 0.032 Uiso 1 1 calc R U
C39 C 0.4320(2) 0.2487(2) 0.18357(14) 0.0242(6) Uani 1 1 d . .
H39 H 0.3902 0.2066 0.2124 0.029 Uiso 1 1 calc R U
C40 C 0.0976(2) 0.7213(2) 0.39032(14) 0.0247(6) Uani 1 1 d . .
C41 C 0.1004(2) 0.8266(3) 0.37389(17) 0.0336(7) Uani 1 1 d . .
H41 H 0.1453 0.8475 0.3370 0.040 Uiso 1 1 calc R U
C42 C 0.0372(3) 0.9021(3) 0.4116(2) 0.0429(9) Uani 1 1 d . .
H42 H 0.0396 0.9739 0.4004 0.052 Uiso 1 1 calc R U
C43 C -0.0283(3) 0.8718(3) 0.46474(18) 0.0408(9) Uani 1 1 d . .
H43 H -0.0705 0.9230 0.4904 0.049 Uiso 1 1 calc R U
C44 C -0.0330(2) 0.7676(3) 0.48106(16) 0.0372(8) Uani 1 1 d . .
H44 H -0.0792 0.7474 0.5175 0.045 Uiso 1 1 calc R U
C45 C 0.0297(2) 0.6919(3) 0.44432(14) 0.0296(7) Uani 1 1 d . .
H45 H 0.0265 0.6203 0.4558 0.035 Uiso 1 1 calc R U
C46 C 0.2449(2) 0.5419(2) 0.40827(13) 0.0198(5) Uani 1 1 d . .
C47 C 0.2651(2) 0.4339(2) 0.40466(13) 0.0223(6) Uani 1 1 d . .
H47 H 0.2384 0.4010 0.3709 0.027 Uiso 1 1 calc R U
C48 C 0.3237(2) 0.3737(3) 0.44987(14) 0.0282(6) Uani 1 1 d . .
H48 H 0.3367 0.3003 0.4469 0.034 Uiso 1 1 calc R U
C49 C 0.3628(2) 0.4214(3) 0.49916(14) 0.0294(7) Uani 1 1 d . .
H49 H 0.4040 0.3808 0.5296 0.035 Uiso 1 1 calc R U
C50 C 0.3420(2) 0.5282(3) 0.50420(13) 0.0273(6) Uani 1 1 d . .
H50 H 0.3687 0.5604 0.5383 0.033 Uiso 1 1 calc R U
C51 C 0.2824(2) 0.5885(2) 0.45963(13) 0.0229(6) Uani 1 1 d . .
H51 H 0.2671 0.6616 0.4640 0.027 Uiso 1 1 calc R U
C52 C 0.5454(2) 0.5897(2) 0.28318(14) 0.0233(6) Uani 1 1 d . .
C53 C 0.5167(2) 0.5180(2) 0.33294(15) 0.0280(6) Uani 1 1 d . .
H53 H 0.4706 0.5409 0.3698 0.034 Uiso 1 1 calc R U
C54 C 0.5554(2) 0.4135(2) 0.32873(16) 0.0316(7) Uani 1 1 d . .
H54 H 0.5344 0.3652 0.3624 0.038 Uiso 1 1 calc R U
C55 C 0.6241(2) 0.3786(2) 0.27630(16) 0.0301(7) Uani 1 1 d . .
H55 H 0.6498 0.3067 0.2738 0.036 Uiso 1 1 calc R U
C56 C 0.6555(2) 0.4492(2) 0.22725(15) 0.0273(6) Uani 1 1 d . .
H56 H 0.7042 0.4262 0.1915 0.033 Uiso 1 1 calc R U
C57 C 0.6153(2) 0.5541(2) 0.23078(14) 0.0253(6) Uani 1 1 d . .
H57 H 0.6360 0.6020 0.1968 0.030 Uiso 1 1 calc R U
C58 C 0.5761(2) 0.7773(2) 0.34178(17) 0.0309(7) Uani 1 1 d . .
C59 C 0.6841(3) 0.7510(3) 0.33769(16) 0.0397(9) Uani 1 1 d . .
H59 H 0.7173 0.7084 0.3037 0.048 Uiso 1 1 calc R U
C60 C 0.7474(2) 0.7840(3) 0.38126(15) 0.0322(7) Uani 1 1 d . .
H60 H 0.8232 0.7668 0.3755 0.039 Uiso 1 1 calc R U
C61 C 0.7019(3) 0.8416(3) 0.43302(18) 0.0370(8) Uani 1 1 d . .
H61 H 0.7460 0.8648 0.4625 0.044 Uiso 1 1 calc R U
C62 C 0.5909(3) 0.8654(3) 0.44158(17) 0.0378(8) Uani 1 1 d . .
H62 H 0.5585 0.9028 0.4780 0.045 Uiso 1 1 calc R U
C63 C 0.5273(3) 0.8345(3) 0.39703(16) 0.0344(7) Uani 1 1 d . .
H63 H 0.4514 0.8510 0.4029 0.041 Uiso 1 1 calc R U
P3 P 0.97047(6) 0.22769(6) 0.06290(4) 0.02302(16) Uani 1 1 d . .
F1 F 0.93304(17) 0.28983(16) -0.00169(9) 0.0423(5) Uani 1 1 d . .
F2 F 0.9276(2) 0.32738(17) 0.10313(11) 0.0549(6) Uani 1 1 d . .
F3 F 0.85361(18) 0.19209(18) 0.07461(12) 0.0523(6) Uani 1 1 d . .
F4 F 1.0103(2) 0.12913(18) 0.02119(12) 0.0629(7) Uani 1 1 d . .
F5 F 1.0061(2) 0.1683(2) 0.12738(11) 0.0660(8) Uani 1 1 d . .
F6 F 1.0851(2) 0.2663(3) 0.04881(14) 0.0777(9) Uani 1 1 d . .
P4 P 0.29887(7) 0.08946(6) 0.35644(4) 0.02760(18) Uani 1 1 d . .
F7 F 0.3764(2) 0.08238(18) 0.41254(10) 0.0508(6) Uani 1 1 d . .
F8 F 0.20133(19) 0.13629(18) 0.40446(11) 0.0538(6) Uani 1 1 d . .
F9 F 0.3247(2) 0.20452(18) 0.33694(12) 0.0587(6) Uani 1 1 d . .
F10 F 0.39617(18) 0.0410(2) 0.30803(11) 0.0632(7) Uani 1 1 d . .
F11 F 0.2232(2) 0.0988(2) 0.29842(13) 0.0742(9) Uani 1 1 d . .
F12 F 0.2726(2) -0.02435(17) 0.37381(19) 0.0852(10) Uani 1 1 d . .

loop_
_atom_site_aniso_label
_atom_site_aniso_U_11
_atom_site_aniso_U_22
_atom_site_aniso_U_33
_atom_site_aniso_U_23
_atom_site_aniso_U_13
_atom_site_aniso_U_12
Cu1 0.01857(18) 0.02361(18) 0.0288(2) 0.00870(14) -0.00650(14) -0.00173(14)
Cu2 0.01155(16) 0.02440(18) 0.01412(16) -0.00510(12) -0.00165(12) -0.00450(12)
P1 0.0156(3) 0.0253(4) 0.0314(4) 0.0101(3) -0.0117(3) -0.0069(3)
P2 0.0126(3) 0.0258(4) 0.0167(3) -0.0067(3) -0.0036(2) -0.0023(3)
O1 0.0172(9) 0.0183(9) 0.0163(9) 0.0002(7) 0.0018(7) 0.0027(7)
N4 0.0159(11) 0.0205(11) 0.0153(11) -0.0015(9) -0.0021(8) -0.0014(9)
N6 0.0147(11) 0.0333(13) 0.0163(11) 0.0006(9) -0.0030(9) -0.0094(10)
N5 0.0124(10) 0.0245(12) 0.0177(11) -0.0025(9) -0.0004(8) -0.0027(9)
N1 0.0235(12) 0.0187(11) 0.0235(12) 0.0036(9) 0.0028(10) 0.0006(9)
N2 0.0243(13) 0.0200(12) 0.0407(15) 0.0072(11) -0.0018(11) -0.0020(10)
N3 0.0213(12) 0.0219(12) 0.0178(11) 0.0007(9) -0.0055(9) 0.0027(9)
C1 0.0218(14) 0.0281(15) 0.0247(14) -0.0008(11) -0.0101(11) -0.0086(12)
C2 0.0152(13) 0.0252(14) 0.0184(13) -0.0028(11) -0.0059(10) -0.0041(11)
C3 0.0239(14) 0.0198(13) 0.0237(14) -0.0039(11) -0.0063(11) -0.0024(11)
C4 0.0237(14) 0.0263(14) 0.0232(14) 0.0012(11) -0.0073(11) -0.0105(12)
C5 0.0184(13) 0.0351(16) 0.0208(14) 0.0004(12) -0.0067(11) -0.0109(12)
C6 0.0133(13) 0.0337(15) 0.0197(13) -0.0013(11) -0.0038(10) -0.0067(11)
C7 0.0224(14) 0.0258(14) 0.0129(12) -0.0017(10) -0.0007(10) 0.0010(11)
C8 0.0210(14) 0.0265(14) 0.0141(12) -0.0004(10) 0.0024(10) 0.0011(11)
C9 0.0175(13) 0.0242(14) 0.0287(15) -0.0014(12) -0.0009(11) -0.0005(11)
C10 0.0315(17) 0.0327(17) 0.0380(18) -0.0120(14) -0.0106(14) 0.0041(13)
C11 0.0265(16) 0.0313(16) 0.0297(16) -0.0005(13) -0.0049(13) 0.0043(13)
C12 0.0195(14) 0.0502(19) 0.0178(14) 0.0044(13) -0.0020(11) -0.0151(13)
C13 0.0216(15) 0.061(2) 0.0240(15) -0.0037(15) 0.0048(12) -0.0095(15)
C14 0.0317(18) 0.064(2) 0.0276(16) 0.0142(16) -0.0046(13) -0.0251(17)
C15 0.0152(13) 0.0232(13) 0.0163(12) -0.0009(10) -0.0003(10) -0.0012(10)
C16 0.0175(13) 0.0227(13) 0.0167(13) 0.0000(10) -0.0019(10) 0.0025(11)
C17 0.0192(13) 0.0171(12) 0.0184(13) -0.0020(10) -0.0044(10) 0.0020(10)
C18 0.0177(13) 0.0247(14) 0.0140(12) 0.0006(10) 0.0014(10) 0.0002(11)
C19 0.0234(14) 0.0234(14) 0.0163(13) -0.0017(10) 0.0016(11) 0.0007(11)
C20 0.0333(17) 0.0258(15) 0.0286(16) 0.0079(12) 0.0070(13) 0.0026(13)
C21 0.0271(16) 0.0151(14) 0.052(2) 0.0057(13) 0.0069(14) 0.0027(12)
C22 0.0278(17) 0.0221(15) 0.062(2) 0.0050(15) -0.0121(15) -0.0035(13)
C23 0.0322(18) 0.0283(17) 0.071(3) 0.0058(17) -0.0055(17) -0.0056(14)
C24 0.0272(17) 0.0171(15) 0.094(3) 0.0055(17) 0.0056(18) -0.0042(13)
C25 0.046(2) 0.0224(16) 0.053(2) 0.0082(15) 0.0151(17) 0.0031(15)
C26 0.0254(15) 0.0220(14) 0.0192(13) -0.0013(11) -0.0007(11) 0.0022(11)
C27 0.0234(14) 0.0189(13) 0.0160(13) 0.0020(10) -0.0017(10) 0.0004(11)
C28 0.0308(16) 0.0259(15) 0.0255(15) -0.0062(12) -0.0090(12) 0.0056(12)
C29 0.0312(17) 0.0292(16) 0.0357(17) -0.0095(13) -0.0092(13) 0.0128(13)
C30 0.0269(16) 0.0319(16) 0.0389(18) -0.0036(14) -0.0150(14) 0.0084(13)
C31 0.0299(16) 0.0250(15) 0.0242(14) -0.0019(12) -0.0115(12) 0.0020(12)
C32 0.0290(16) 0.0266(15) 0.0211(14) -0.0005(11) 0.0041(12) -0.0051(12)
C33 0.0201(14) 0.0334(16) 0.0169(13) -0.0043(11) 0.0048(11) -0.0025(12)
C34 0.0211(14) 0.0302(15) 0.0162(13) -0.0073(11) -0.0004(11) 0.0028(12)
C35 0.0206(13) 0.0236(14) 0.0146(12) -0.0019(10) -0.0003(10) 0.0009(11)
C36 0.0181(13) 0.0235(14) 0.0186(13) 0.0000(10) -0.0034(10) 0.0023(11)
C37 0.0223(14) 0.0237(14) 0.0228(14) -0.0028(11) 0.0014(11) 0.0073(11)
C38 0.0300(16) 0.0186(14) 0.0287(15) 0.0009(11) -0.0004(12) 0.0056(12)
C39 0.0257(15) 0.0226(14) 0.0224(14) 0.0034(11) 0.0011(11) 0.0000(12)
C40 0.0155(13) 0.0370(16) 0.0237(14) -0.0158(12) -0.0093(11) 0.0020(12)
C41 0.0222(15) 0.0373(18) 0.0441(19) -0.0212(15) -0.0066(13) -0.0025(13)
C42 0.0264(17) 0.0378(19) 0.068(3) -0.0278(18) -0.0129(17) -0.0005(14)
C43 0.0182(15) 0.055(2) 0.052(2) -0.0360(18) -0.0112(15) 0.0050(15)
C44 0.0174(14) 0.069(2) 0.0257(16) -0.0214(16) -0.0078(12) 0.0080(15)
C45 0.0199(14) 0.0472(19) 0.0218(14) -0.0120(13) -0.0081(11) 0.0047(13)
C46 0.0137(12) 0.0321(15) 0.0145(12) -0.0024(11) -0.0019(10) -0.0047(11)
C47 0.0197(13) 0.0348(16) 0.0135(12) -0.0030(11) -0.0005(10) -0.0080(12)
C48 0.0280(16) 0.0330(16) 0.0233(15) 0.0050(12) -0.0010(12) -0.0059(13)
C49 0.0230(15) 0.0466(19) 0.0184(14) 0.0051(13) -0.0041(11) -0.0043(13)
C50 0.0200(14) 0.0497(19) 0.0137(13) -0.0017(12) -0.0026(11) -0.0099(13)
C51 0.0168(13) 0.0360(16) 0.0171(13) -0.0055(11) -0.0003(10) -0.0072(12)
C52 0.0143(13) 0.0293(15) 0.0286(15) 0.0078(12) -0.0116(11) -0.0078(11)
C53 0.0181(14) 0.0338(16) 0.0313(16) 0.0117(13) -0.0053(12) -0.0042(12)
C54 0.0223(15) 0.0310(16) 0.0415(18) 0.0173(14) -0.0091(13) -0.0074(12)
C55 0.0231(15) 0.0270(15) 0.0425(18) 0.0060(13) -0.0158(13) -0.0055(12)
C56 0.0193(14) 0.0359(16) 0.0294(15) 0.0005(13) -0.0121(12) -0.0065(12)
C57 0.0217(14) 0.0308(15) 0.0266(15) 0.0090(12) -0.0142(12) -0.0111(12)
C58 0.0236(15) 0.0244(15) 0.0485(19) 0.0072(13) -0.0201(14) -0.0084(12)
C59 0.0198(15) 0.068(2) 0.0320(17) -0.0259(17) -0.0058(13) 0.0040(15)
C60 0.0170(14) 0.053(2) 0.0269(16) -0.0078(14) -0.0075(12) 0.0004(13)
C61 0.0313(17) 0.0386(18) 0.044(2) -0.0036(15) -0.0142(15) -0.0079(14)
C62 0.0386(19) 0.0398(19) 0.0368(18) -0.0087(15) -0.0043(15) -0.0078(15)
C63 0.0309(17) 0.0395(18) 0.0342(17) -0.0072(14) -0.0061(14) -0.0050(14)
P3 0.0218(4) 0.0234(4) 0.0246(4) -0.0029(3) -0.0058(3) -0.0021(3)
F1 0.0460(12) 0.0497(12) 0.0268(10) 0.0017(8) -0.0039(8) 0.0100(9)
F2 0.0778(17) 0.0437(12) 0.0471(13) -0.0259(10) -0.0234(12) 0.0029(11)
F3 0.0377(12) 0.0566(14) 0.0662(15) -0.0054(11) 0.0024(10) -0.0242(10)
F4 0.0737(17) 0.0461(13) 0.0616(15) -0.0206(11) -0.0067(13) 0.0295(12)
F5 0.0710(17) 0.0759(17) 0.0399(13) 0.0198(12) -0.0096(12) 0.0275(14)
F6 0.0365(13) 0.130(3) 0.0732(18) 0.0098(17) -0.0105(12) -0.0389(15)
P4 0.0328(4) 0.0232(4) 0.0272(4) -0.0099(3) -0.0054(3) 0.0008(3)
F7 0.0672(15) 0.0532(13) 0.0342(11) -0.0088(9) -0.0242(10) 0.0035(11)
F8 0.0552(14) 0.0530(13) 0.0449(12) -0.0031(10) 0.0167(11) 0.0091(11)
F9 0.0799(18) 0.0421(12) 0.0539(14) 0.0175(10) -0.0049(12) -0.0163(12)
F10 0.0399(12) 0.100(2) 0.0469(13) -0.0344(13) -0.0074(10) 0.0217(13)
F11 0.0657(16) 0.0822(18) 0.0758(17) -0.0549(15) -0.0454(14) 0.0410(14)
F12 0.0660(18) 0.0231(11) 0.169(3) -0.0048(15) -0.0177(19) -0.0104(11)

loop_
_atom_type_symbol
_atom_type_description
_atom_type_scat_dispersion_real
_atom_type_scat_dispersion_imag
_atom_type_scat_source
C C 0.0033 0.0016 'International Tables Vol C Tables 4.2.6.8 and 6.1.1.4'
H H 0.0000 0.0000 'International Tables Vol C Tables 4.2.6.8 and 6.1.1.4'
Cu Cu 0.3201 1.2651 'International Tables Vol C Tables 4.2.6.8 and 6.1.1.4'
F F 0.0171 0.0103 'International Tables Vol C Tables 4.2.6.8 and 6.1.1.4'
N N 0.0061 0.0033 'International Tables Vol C Tables 4.2.6.8 and 6.1.1.4'
O O 0.0106 0.0060 'International Tables Vol C Tables 4.2.6.8 and 6.1.1.4'
P P 0.1023 0.0942 'International Tables Vol C Tables 4.2.6.8 and 6.1.1.4'

loop_
_geom_angle_atom_site_label_1
_geom_angle_atom_site_label_2
_geom_angle_atom_site_label_3
_geom_angle
N2 Cu1 N3 108.28(10)
N2 Cu1 P1 127.68(8)
N3 Cu1 P1 118.05(7)
N2 Cu1 N1 79.24(10)
N3 Cu1 N1 76.26(9)
P1 Cu1 N1 132.88(6)
N6 Cu2 N5 85.56(9)
N6 Cu2 P2 132.33(6)
N5 Cu2 P2 133.47(6)
N6 Cu2 N4 84.40(9)
N5 Cu2 N4 84.44(8)
P2 Cu2 N4 119.57(6)
C52 P1 C1 104.21(13)
C52 P1 C58 102.91(13)
C1 P1 C58 101.13(14)
C52 P1 Cu1 113.38(10)
C1 P1 Cu1 114.27(10)
C58 P1 Cu1 119.07(11)
C40 P2 C46 100.85(13)
C40 P2 C2 105.55(14)
C46 P2 C2 104.16(12)
C40 P2 Cu2 120.92(9)
C46 P2 Cu2 116.59(9)
C2 P2 Cu2 107.18(9)
C18 O1 C17 105.7(2)
C8 N4 C15 111.5(2)
C8 N4 C3 113.0(2)
C15 N4 C3 111.4(2)
C8 N4 Cu2 100.37(15)
C15 N4 Cu2 112.97(15)
C3 N4 Cu2 107.07(16)
C4 N6 C5 110.6(2)
C4 N6 C12 111.0(2)
C5 N6 C12 112.7(2)
C4 N6 Cu2 102.93(16)
C5 N6 Cu2 107.72(17)
C12 N6 Cu2 111.43(17)
C6 N5 C7 111.2(2)
C6 N5 C9 110.9(2)
C7 N5 C9 109.0(2)
C6 N5 Cu2 101.24(15)
C7 N5 Cu2 106.43(16)
C9 N5 Cu2 117.78(17)
C19 N1 C26 114.9(2)
C19 N1 C20 113.3(2)
C26 N1 C20 110.7(2)
C19 N1 Cu1 118.24(17)
C26 N1 Cu1 101.15(16)
C20 N1 Cu1 96.57(17)
C21 N2 C22 118.8(3)
C21 N2 Cu1 117.3(2)
C22 N2 Cu1 123.9(2)
C28 N3 C27 118.5(2)
C28 N3 Cu1 122.27(19)
C27 N3 Cu1 119.27(18)
C2 C1 P1 111.3(2)
C2 C1 H1A 109.4
P1 C1 H1A 109.4
C2 C1 H1B 109.4
P1 C1 H1B 109.4
H1A C1 H1B 108.0
C1 C2 P2 119.59(19)
C1 C2 H2A 107.4
P2 C2 H2A 107.4
C1 C2 H2B 107.4
P2 C2 H2B 107.4
H2A C2 H2B 107.0
N4 C3 C4 111.2(2)
N4 C3 H3A 109.4
C4 C3 H3A 109.4
N4 C3 H3B 109.4
C4 C3 H3B 109.4
H3A C3 H3B 108.0
N6 C4 C3 112.5(2)
N6 C4 H4A 109.1
C3 C4 H4A 109.1
N6 C4 H4B 109.1
C3 C4 H4B 109.1
H4A C4 H4B 107.8
N6 C5 C6 113.4(2)
N6 C5 H5A 108.9
C6 C5 H5A 108.9
N6 C5 H5B 108.9
C6 C5 H5B 108.9
H5A C5 H5B 107.7
N5 C6 C5 113.4(2)
N5 C6 H6A 108.9
C5 C6 H6A 108.9
N5 C6 H6B 108.9
C5 C6 H6B 108.9
H6A C6 H6B 107.7
N5 C7 C8 112.0(2)
N5 C7 H7A 109.2
C8 C7 H7A 109.2
N5 C7 H7B 109.2
C8 C7 H7B 109.2
H7A C7 H7B 107.9
N4 C8 C7 112.2(2)
N4 C8 H8A 109.2
C7 C8 H8A 109.2
N4 C8 H8B 109.2
C7 C8 H8B 109.2
H8A C8 H8B 107.9
N5 C9 C10 112.3(2)
N5 C9 C11 113.9(2)
C10 C9 C11 110.3(2)
N5 C9 H9 106.6
C10 C9 H9 106.6
C11 C9 H9 106.6
C9 C10 H10A 109.5
C9 C10 H10B 109.5
H10A C10 H10B 109.5
C9 C10 H10C 109.5
H10A C10 H10C 109.5
H10B C10 H10C 109.5
C9 C11 H11A 109.5
C9 C11 H11B 109.5
H11A C11 H11B 109.5
C9 C11 H11C 109.5
H11A C11 H11C 109.5
H11B C11 H11C 109.5
N6 C12 C13 110.7(3)
N6 C12 C14 114.1(3)
C13 C12 C14 111.1(3)
N6 C12 H12 106.9
C13 C12 H12 106.9
C14 C12 H12 106.9
C12 C13 H13A 109.5
C12 C13 H13B 109.5
H13A C13 H13B 109.5
C12 C13 H13C 109.5
H13A C13 H13C 109.5
H13B C13 H13C 109.5
C12 C14 H14A 109.5
C12 C14 H14B 109.5
H14A C14 H14B 109.5
C12 C14 H14C 109.5
H14A C14 H14C 109.5
H14B C14 H14C 109.5
N4 C15 C16 119.0(2)
N4 C15 H15A 107.6
C16 C15 H15A 107.6
N4 C15 H15B 107.6
C16 C15 H15B 107.6
H15A C15 H15B 107.0
C17 C16 C39 114.8(2)
C17 C16 C15 122.0(2)
C39 C16 C15 122.2(2)
C36 C17 C16 124.3(2)
C36 C17 O1 111.2(2)
C16 C17 O1 124.1(2)
O1 C18 C35 111.3(2)
O1 C18 C19 125.8(2)
C35 C18 C19 122.8(2)
C32 C19 C18 114.6(3)
C32 C19 N1 121.6(3)
C18 C19 N1 123.7(2)
N1 C20 C21 114.1(3)
N1 C20 H20A 108.7
C21 C20 H20A 108.7
N1 C20 H20B 108.7
C21 C20 H20B 108.7
H20A C20 H20B 107.6
N2 C21 C25 121.7(3)
N2 C21 C20 116.3(3)
C25 C21 C20 121.9(3)
N2 C22 C23 122.9(4)
N2 C22 H22 118.5
C23 C22 H22 118.5
C24 C23 C22 118.1(4)
C24 C23 H23 120.9
C22 C23 H23 120.9
C23 C24 C25 120.3(3)
C23 C24 H24 119.9
C25 C24 H24 119.9
C24 C25 C21 118.2(4)
C24 C25 H25 120.9
C21 C25 H25 120.9
N1 C26 C27 112.0(2)
N1 C26 H26A 109.2
C27 C26 H26A 109.2
N1 C26 H26B 109.2
C27 C26 H26B 109.2
H26A C26 H26B 107.9
N3 C27 C31 122.1(3)
N3 C27 C26 117.1(2)
C31 C27 C26 120.8(2)
N3 C28 C29 122.6(3)
N3 C28 H28 118.7
C29 C28 H28 118.7
C28 C29 C30 118.8(3)
C28 C29 H29 120.6
C30 C29 H29 120.6
C31 C30 C29 118.9(3)
C31 C30 H30 120.6
C29 C30 H30 120.6
C30 C31 C27 119.1(3)
C30 C31 H31 120.5
C27 C31 H31 120.5
C33 C32 C19 122.5(3)
C33 C32 H32 118.7
C19 C32 H32 118.7
C34 C33 C32 121.8(3)
C34 C33 H33 119.1
C32 C33 H33 119.1
C33 C34 C35 117.0(3)
C33 C34 H34 121.5
C35 C34 H34 121.5
C18 C35 C34 121.1(3)
C18 C35 C36 105.7(2)
C34 C35 C36 132.7(3)
C17 C36 C37 119.3(3)
C17 C36 C35 106.0(2)
C37 C36 C35 134.4(3)
C38 C37 C36 118.1(3)
C38 C37 H37 120.9
C36 C37 H37 120.9
C37 C38 C39 121.1(3)
C37 C38 H38 119.5
C39 C38 H38 119.5
C16 C39 C38 122.2(3)
C16 C39 H39 118.9
C38 C39 H39 118.9
C41 C40 C45 119.1(3)
C41 C40 P2 123.2(2)
C45 C40 P2 117.7(2)
C40 C41 C42 120.2(3)
C40 C41 H41 119.9
C42 C41 H41 119.9
C43 C42 C41 119.9(4)
C43 C42 H42 120.1
C41 C42 H42 120.1
C42 C43 C44 120.5(3)
C42 C43 H43 119.8
C44 C43 H43 119.8
C43 C44 C45 120.2(3)
C43 C44 H44 119.9
C45 C44 H44 119.9
C44 C45 C40 120.1(3)
C44 C45 H45 120.0
C40 C45 H45 120.0
C47 C46 C51 118.5(3)
C47 C46 P2 119.0(2)
C51 C46 P2 122.4(2)
C48 C47 C46 121.0(3)
C48 C47 H47 119.5
C46 C47 H47 119.5
C49 C48 C47 119.6(3)
C49 C48 H48 120.2
C47 C48 H48 120.2
C50 C49 C48 120.2(3)
C50 C49 H49 119.9
C48 C49 H49 119.9
C49 C50 C51 120.4(3)
C49 C50 H50 119.8
C51 C50 H50 119.8
C50 C51 C46 120.2(3)
C50 C51 H51 119.9
C46 C51 H51 119.9
C57 C52 C53 118.5(3)
C57 C52 P1 118.3(2)
C53 C52 P1 123.2(2)
C54 C53 C52 120.2(3)
C54 C53 H53 119.9
C52 C53 H53 119.9
C55 C54 C53 120.9(3)
C55 C54 H54 119.5
C53 C54 H54 119.5
C54 C55 C56 119.6(3)
C54 C55 H55 120.2
C56 C55 H55 120.2
C55 C56 C57 119.6(3)
C55 C56 H56 120.2
C57 C56 H56 120.2
C52 C57 C56 121.1(3)
C52 C57 H57 119.4
C56 C57 H57 119.4
C59 C58 C63 117.4(3)
C59 C58 P1 120.2(3)
C63 C58 P1 122.1(2)
C58 C59 C60 122.1(3)
C58 C59 H59 118.9
C60 C59 H59 118.9
C61 C60 C59 120.8(3)
C61 C60 H60 119.6
C59 C60 H60 119.6
C60 C61 C62 119.3(3)
C60 C61 H61 120.4
C62 C61 H61 120.4
C63 C62 C61 120.1(3)
C63 C62 H62 120.0
C61 C62 H62 120.0
C62 C63 C58 120.2(3)
C62 C63 H63 119.9
C58 C63 H63 119.9
F5 P3 F6 90.14(16)
F5 P3 F4 92.21(14)
F6 P3 F4 90.12(17)
F5 P3 F2 89.36(14)
F6 P3 F2 90.85(16)
F4 P3 F2 178.15(14)
F5 P3 F3 92.24(15)
F6 P3 F3 177.58(16)
F4 P3 F3 90.16(14)
F2 P3 F3 88.80(13)
F5 P3 F1 178.86(13)
F6 P3 F1 90.06(14)
F4 P3 F1 88.92(12)
F2 P3 F1 89.51(12)
F3 P3 F1 87.55(13)
F12 P4 F7 91.20(16)
F12 P4 F8 91.85(16)
F7 P4 F8 90.47(13)
F12 P4 F9 178.48(18)
F7 P4 F9 90.19(13)
F8 P4 F9 88.75(14)
F12 P4 F10 87.43(17)
F7 P4 F10 89.88(13)
F8 P4 F10 179.21(15)
F9 P4 F10 91.96(16)
F12 P4 F11 90.29(18)
F7 P4 F11 178.16(17)
F8 P4 F11 90.56(14)
F9 P4 F11 88.31(16)
F10 P4 F11 89.11(13)

loop_
_geom_bond_atom_site_label_1
_geom_bond_atom_site_label_2
_geom_bond_distance
Cu1 N2 2.024(3)
Cu1 N3 2.043(2)
Cu1 P1 2.1798(8)
Cu1 N1 2.411(2)
Cu2 N6 2.113(2)
Cu2 N5 2.164(2)
Cu2 P2 2.1679(7)
Cu2 N4 2.170(2)
P1 C52 1.825(3)
P1 C1 1.826(3)
P1 C58 1.840(3)
P2 C40 1.828(3)
P2 C46 1.828(3)
P2 C2 1.849(3)
O1 C18 1.385(3)
O1 C17 1.391(3)
N4 C8 1.477(3)
N4 C15 1.482(3)
N4 C3 1.491(3)
N6 C4 1.483(4)
N6 C5 1.486(3)
N6 C12 1.503(3)
N5 C6 1.486(3)
N5 C7 1.498(3)
N5 C9 1.508(4)
N1 C19 1.433(4)
N1 C26 1.476(4)
N1 C20 1.490(4)
N2 C21 1.339(5)
N2 C22 1.347(4)
N3 C28 1.341(4)
N3 C27 1.341(4)
C1 C2 1.535(3)
C1 H1A 0.9900
C1 H1B 0.9900
C2 H2A 0.9900
C2 H2B 0.9900
C3 C4 1.520(4)
C3 H3A 0.9900
C3 H3B 0.9900
C4 H4A 0.9900
C4 H4B 0.9900
C5 C6 1.524(4)
C5 H5A 0.9900
C5 H5B 0.9900
C6 H6A 0.9900
C6 H6B 0.9900
C7 C8 1.521(4)
C7 H7A 0.9900
C7 H7B 0.9900
C8 H8A 0.9900
C8 H8B 0.9900
C9 C10 1.515(4)
C9 C11 1.526(4)
C9 H9 1.0000
C10 H10A 0.9800
C10 H10B 0.9800
C10 H10C 0.9800
C11 H11A 0.9800
C11 H11B 0.9800
C11 H11C 0.9800
C12 C13 1.516(5)
C12 C14 1.532(4)
C12 H12 1.0000
C13 H13A 0.9800
C13 H13B 0.9800
C13 H13C 0.9800
C14 H14A 0.9800
C14 H14B 0.9800
C14 H14C 0.9800
C15 C16 1.511(4)
C15 H15A 0.9900
C15 H15B 0.9900
C16 C17 1.390(4)
C16 C39 1.396(4)
C17 C36 1.389(4)
C18 C35 1.394(4)
C18 C19 1.406(4)
C19 C32 1.402(4)
C20 C21 1.509(5)
C20 H20A 0.9900
C20 H20B 0.9900
C21 C25 1.396(5)
C22 C23 1.377(5)
C22 H22 0.9500
C23 C24 1.370(6)
C23 H23 0.9500
C24 C25 1.389(6)
C24 H24 0.9500
C25 H25 0.9500
C26 C27 1.512(4)
C26 H26A 0.9900
C26 H26B 0.9900
C27 C31 1.385(4)
C28 C29 1.375(4)
C28 H28 0.9500
C29 C30 1.387(5)
C29 H29 0.9500
C30 C31 1.379(4)
C30 H30 0.9500
C31 H31 0.9500
C32 C33 1.399(4)
C32 H32 0.9500
C33 C34 1.379(4)
C33 H33 0.9500
C34 C35 1.394(4)
C34 H34 0.9500
C35 C36 1.453(4)
C36 C37 1.395(4)
C37 C38 1.381(4)
C37 H37 0.9500
C38 C39 1.401(4)
C38 H38 0.9500
C39 H39 0.9500
C40 C41 1.392(5)
C40 C45 1.403(4)
C41 C42 1.404(5)
C41 H41 0.9500
C42 C43 1.376(6)
C42 H42 0.9500
C43 C44 1.382(6)
C43 H43 0.9500
C44 C45 1.393(4)
C44 H44 0.9500
C45 H45 0.9500
C46 C47 1.397(4)
C46 C51 1.403(4)
C47 C48 1.392(4)
C47 H47 0.9500
C48 C49 1.385(4)
C48 H48 0.9500
C49 C50 1.384(5)
C49 H49 0.9500
C50 C51 1.391(4)
C50 H50 0.9500
C51 H51 0.9500
C52 C57 1.390(4)
C52 C53 1.399(4)
C53 C54 1.386(5)
C53 H53 0.9500
C54 C55 1.380(5)
C54 H54 0.9500
C55 C56 1.389(4)
C55 H55 0.9500
C56 C57 1.394(4)
C56 H56 0.9500
C57 H57 0.9500
C58 C59 1.355(4)
C58 C63 1.443(5)
C59 C60 1.381(4)
C59 H59 0.9500
C60 C61 1.378(5)
C60 H60 0.9500
C61 C62 1.389(5)
C61 H61 0.9500
C62 C63 1.387(5)
C62 H62 0.9500
C63 H63 0.9500
P3 F5 1.578(2)
P3 F6 1.581(2)
P3 F4 1.586(2)
P3 F2 1.587(2)
P3 F3 1.588(2)
P3 F1 1.602(2)
P4 F12 1.566(2)
P4 F7 1.582(2)
P4 F8 1.583(2)
P4 F9 1.587(2)
P4 F10 1.593(2)
P4 F11 1.596(2)

loop_
_geom_torsion_atom_site_label_1
_geom_torsion_atom_site_label_2
_geom_torsion_atom_site_label_3
_geom_torsion_atom_site_label_4
_geom_torsion
C52 P1 C1 C2 -65.5(2)
C58 P1 C1 C2 -172.0(2)
Cu1 P1 C1 C2 58.8(2)
P1 C1 C2 P2 150.52(16)
C40 P2 C2 C1 59.9(2)
C46 P2 C2 C1 -45.9(2)
Cu2 P2 C2 C1 -170.03(19)
C8 N4 C3 C4 -132.5(2)
C15 N4 C3 C4 101.0(3)
Cu2 N4 C3 C4 -23.0(2)
C5 N6 C4 C3 66.1(3)
C12 N6 C4 C3 -168.0(2)
Cu2 N6 C4 C3 -48.7(2)
N4 C3 C4 N6 50.5(3)
C4 N6 C5 C6 -130.2(2)
C12 N6 C5 C6 104.8(3)
Cu2 N6 C5 C6 -18.5(3)
C7 N5 C6 C5 67.6(3)
C9 N5 C6 C5 -170.9(2)
Cu2 N5 C6 C5 -45.1(2)
N6 C5 C6 N5 45.9(3)
C6 N5 C7 C8 -131.4(2)
C9 N5 C7 C8 106.0(2)
Cu2 N5 C7 C8 -22.0(3)
C15 N4 C8 C7 -171.3(2)
C3 N4 C8 C7 62.2(3)
Cu2 N4 C8 C7 -51.4(2)
N5 C7 C8 N4 53.0(3)
C6 N5 C9 C10 77.3(3)
C7 N5 C9 C10 -160.0(2)
Cu2 N5 C9 C10 -38.7(3)
C6 N5 C9 C11 -49.0(3)
C7 N5 C9 C11 73.8(3)
Cu2 N5 C9 C11 -164.94(19)
C4 N6 C12 C13 175.5(2)
C5 N6 C12 C13 -59.8(3)
Cu2 N6 C12 C13 61.4(3)
C4 N6 C12 C14 -58.4(3)
C5 N6 C12 C14 66.3(3)
Cu2 N6 C12 C14 -172.5(2)
C8 N4 C15 C16 -56.8(3)
C3 N4 C15 C16 70.4(3)
Cu2 N4 C15 C16 -168.99(19)
N4 C15 C16 C17 98.1(3)
N4 C15 C16 C39 -93.8(3)
C39 C16 C17 C36 -4.6(4)
C15 C16 C17 C36 164.3(3)
C39 C16 C17 O1 -176.7(2)
C15 C16 C17 O1 -7.8(4)
C18 O1 C17 C36 -1.8(3)
C18 O1 C17 C16 171.2(3)
C17 O1 C18 C35 0.0(3)
C17 O1 C18 C19 -176.4(3)
O1 C18 C19 C32 171.1(2)
C35 C18 C19 C32 -4.9(4)
O1 C18 C19 N1 -5.1(4)
C35 C18 C19 N1 178.9(3)
C26 N1 C19 C32 144.4(3)
C20 N1 C19 C32 15.8(4)
Cu1 N1 C19 C32 -96.1(3)
C26 N1 C19 C18 -39.6(4)
C20 N1 C19 C18 -168.3(3)
Cu1 N1 C19 C18 79.8(3)
C19 N1 C20 C21 -83.0(3)
C26 N1 C20 C21 146.2(3)
Cu1 N1 C20 C21 41.7(3)
C22 N2 C21 C25 0.6(4)
Cu1 N2 C21 C25 -177.0(2)
C22 N2 C21 C20 -175.3(3)
Cu1 N2 C21 C20 7.1(3)
N1 C20 C21 N2 -38.7(4)
N1 C20 C21 C25 145.4(3)
C21 N2 C22 C23 0.6(5)
Cu1 N2 C22 C23 178.0(2)
N2 C22 C23 C24 -1.8(5)
C22 C23 C24 C25 1.7(5)
C23 C24 C25 C21 -0.6(5)
N2 C21 C25 C24 -0.6(5)
C20 C21 C25 C24 175.1(3)
C19 N1 C26 C27 166.9(2)
C20 N1 C26 C27 -63.2(3)
Cu1 N1 C26 C27 38.3(2)
C28 N3 C27 C31 -0.9(4)
Cu1 N3 C27 C31 178.5(2)
C28 N3 C27 C26 -179.4(3)
Cu1 N3 C27 C26 0.0(3)
N1 C26 C27 N3 -30.4(3)
N1 C26 C27 C31 151.1(3)
C27 N3 C28 C29 0.3(5)
Cu1 N3 C28 C29 -179.1(3)
N3 C28 C29 C30 0.6(5)
C28 C29 C30 C31 -0.8(5)
C29 C30 C31 C27 0.2(5)
N3 C27 C31 C30 0.7(4)
C26 C27 C31 C30 179.1(3)
C18 C19 C32 C33 1.6(4)
N1 C19 C32 C33 177.9(3)
C19 C32 C33 C34 2.3(5)
C32 C33 C34 C35 -3.0(4)
O1 C18 C35 C34 -172.2(2)
C19 C18 C35 C34 4.4(4)
O1 C18 C35 C36 1.6(3)
C19 C18 C35 C36 178.2(3)
C33 C34 C35 C18 -0.2(4)
C33 C34 C35 C36 -172.0(3)
C16 C17 C36 C37 4.3(4)
O1 C17 C36 C37 177.3(2)
C16 C17 C36 C35 -170.2(3)
O1 C17 C36 C35 2.8(3)
C18 C35 C36 C17 -2.6(3)
C34 C35 C36 C17 170.1(3)
C18 C35 C36 C37 -175.9(3)
C34 C35 C36 C37 -3.2(5)
C17 C36 C37 C38 -0.2(4)
C35 C36 C37 C38 172.5(3)
C36 C37 C38 C39 -3.2(4)
C17 C16 C39 C38 1.0(4)
C15 C16 C39 C38 -167.9(3)
C37 C38 C39 C16 2.8(5)
C46 P2 C40 C41 127.1(2)
C2 P2 C40 C41 18.9(3)
Cu2 P2 C40 C41 -102.7(2)
C46 P2 C40 C45 -54.0(2)
C2 P2 C40 C45 -162.2(2)
Cu2 P2 C40 C45 76.2(2)
C45 C40 C41 C42 1.0(4)
P2 C40 C41 C42 179.8(2)
C40 C41 C42 C43 -0.4(5)
C41 C42 C43 C44 -0.5(5)
C42 C43 C44 C45 0.9(5)
C43 C44 C45 C40 -0.3(4)
C41 C40 C45 C44 -0.6(4)
P2 C40 C45 C44 -179.5(2)
C40 P2 C46 C47 145.4(2)
C2 P2 C46 C47 -105.3(2)
Cu2 P2 C46 C47 12.5(2)
C40 P2 C46 C51 -37.8(3)
C2 P2 C46 C51 71.4(2)
Cu2 P2 C46 C51 -170.73(19)
C51 C46 C47 C48 -1.8(4)
P2 C46 C47 C48 175.1(2)
C46 C47 C48 C49 -0.1(4)
C47 C48 C49 C50 1.2(4)
C48 C49 C50 C51 -0.5(4)
C49 C50 C51 C46 -1.4(4)
C47 C46 C51 C50 2.5(4)
P2 C46 C51 C50 -174.3(2)
C1 P1 C52 C57 151.5(2)
C58 P1 C52 C57 -103.3(2)
Cu1 P1 C52 C57 26.7(2)
C1 P1 C52 C53 -28.5(3)
C58 P1 C52 C53 76.7(3)
Cu1 P1 C52 C53 -153.3(2)
C57 C52 C53 C54 -1.6(4)
P1 C52 C53 C54 178.4(2)
C52 C53 C54 C55 1.2(5)
C53 C54 C55 C56 0.4(5)
C54 C55 C56 C57 -1.5(4)
C53 C52 C57 C56 0.5(4)
P1 C52 C57 C56 -179.5(2)
C55 C56 C57 C52 1.0(4)
C52 P1 C58 C59 47.2(3)
C1 P1 C58 C59 154.8(3)
Cu1 P1 C58 C59 -79.2(3)
C52 P1 C58 C63 -125.6(3)
C1 P1 C58 C63 -18.0(3)
Cu1 P1 C58 C63 108.0(3)
C63 C58 C59 C60 -5.2(6)
P1 C58 C59 C60 -178.3(3)
C58 C59 C60 C61 3.2(6)
C59 C60 C61 C62 0.8(6)
C60 C61 C62 C63 -2.3(5)
C61 C62 C63 C58 0.2(5)
C59 C58 C63 C62 3.5(5)
P1 C58 C63 C62 176.5(3)
